data_2230425
loop_
_publ_author_name
'Parthiban, P.'
'Ramkumar, V.'
'Park, Dong Ho'
'Jeong, Yeon Tae'

_publ_section_title
;
 2,4-Bis(2-ethoxyphenyl)-7-methyl-3-azabicyclo[3.3.1]nonan-9-one
;
_journal_coeditor_code LW2064
_journal_issue 6
_journal_name_full 'Acta Crystallographica Section E'
_journal_page_first o1475
_journal_page_last o1476
_journal_paper_doi 10.1107/S1600536811018472
_journal_volume 67
_journal_year 2011
_chemical_formula_iupac 'C25 H31 N O3'
_chemical_formula_moiety 'C25 H31 N O3'
_chemical_formula_sum 'C25 H31 N O3'
_chemical_formula_weight 393.51
_chemical_name_systematic
;
2,4-Bis(2-ethoxyphenyl)-7-methyl-3-azabicyclo[3.3.1]nonan-9-one
;
_space_group_IT_number 14
_symmetry_cell_setting monoclinic
_symmetry_space_group_name_Hall '-P 2yn'
_symmetry_space_group_name_H-M 'P 1 21/n 1'
_atom_sites_solution_hydrogens geom
_atom_sites_solution_primary direct
_atom_sites_solution_secondary difmap
_audit_creation_method SHELXL-97
_cell_angle_alpha 90.00
_cell_angle_beta 100.866(2)
_cell_angle_gamma 90.00
_cell_formula_units_Z 4
_cell_length_a 10.3147(6)
_cell_length_b 11.8817(6)
_cell_length_c 18.7809(10)
_cell_measurement_reflns_used 3407
_cell_measurement_temperature 298(2)
_cell_measurement_theta_max 21.84
_cell_measurement_theta_min 2.64
_cell_volume 2260.4(2)
_computing_cell_refinement 'APEX2 and SAINT-Plus (Bruker, 2004)'
_computing_data_collection 'APEX2 (Bruker, 2004)'
_computing_data_reduction 'SAINT-Plus and XPREP (Bruker, 2004)'
_computing_molecular_graphics 'ORTEP-3 (Farrugia, 1997)'
_computing_publication_material 'SHELXL97 (Sheldrick, 2008)'
_computing_structure_refinement 'SHELXL97 (Sheldrick, 2008)'
_computing_structure_solution 'SHELXS97 (Sheldrick, 2008)'
_diffrn_ambient_temperature 298(2)
_diffrn_measured_fraction_theta_full 0.918
_diffrn_measured_fraction_theta_max 0.909
_diffrn_measurement_device_type 'Bruker APEXII CCD area-detector'
_diffrn_measurement_method '\f and \w'
_diffrn_radiation_monochromator graphite
_diffrn_radiation_source 'fine-focus sealed tube'
_diffrn_radiation_type MoK\a
_diffrn_radiation_wavelength 0.71073
_diffrn_reflns_av_R_equivalents 0.0245
_diffrn_reflns_av_sigmaI/netI 0.0300
_diffrn_reflns_limit_h_max 11
_diffrn_reflns_limit_h_min -10
_diffrn_reflns_limit_k_max 14
_diffrn_reflns_limit_k_min -14
_diffrn_reflns_limit_l_max 16
_diffrn_reflns_limit_l_min -22
_diffrn_reflns_number 12446
_diffrn_reflns_theta_full 25.00
_diffrn_reflns_theta_max 25.64
_diffrn_reflns_theta_min 2.04
_exptl_absorpt_coefficient_mu 0.075
_exptl_absorpt_correction_T_max 0.9888
_exptl_absorpt_correction_T_min 0.9742
_exptl_absorpt_correction_type multi-scan
_exptl_absorpt_process_details '(SADABS; Bruker, 2004)'
_exptl_crystal_colour colourless
_exptl_crystal_density_diffrn 1.156
_exptl_crystal_density_method 'not measured'
_exptl_crystal_description Block
_exptl_crystal_F_000 848
_exptl_crystal_size_max 0.35
_exptl_crystal_size_mid 0.28
_exptl_crystal_size_min 0.15
_refine_diff_density_max 0.117
_refine_diff_density_min -0.129
_refine_ls_extinction_method none
_refine_ls_goodness_of_fit_ref 1.029
_refine_ls_hydrogen_treatment mixed
_refine_ls_matrix_type full
_refine_ls_number_parameters 269
_refine_ls_number_reflns 3876
_refine_ls_number_restraints 0
_refine_ls_restrained_S_all 1.029
_refine_ls_R_factor_all 0.0767
_refine_ls_R_factor_gt 0.0419
_refine_ls_shift/su_max 0.000
_refine_ls_shift/su_mean 0.000
_refine_ls_structure_factor_coef Fsqd
_refine_ls_weighting_details 'calc w=1/[\s^2^(Fo^2^)+(0.0470P)^2^+0.3732P] where P=(Fo^2^+2Fc^2^)/3'
_refine_ls_weighting_scheme calc
_refine_ls_wR_factor_gt 0.0998
_refine_ls_wR_factor_ref 0.1172
_reflns_number_gt 2415
_reflns_number_total 3876
_reflns_threshold_expression I>2\s(I)
_cod_data_source_file lw2064.cif
_cod_data_source_block I
_cod_original_sg_symbol_H-M 'P 21/n'
_cod_database_code 2230425
_cod_database_fobs_code 2230425

loop_
_symmetry_equiv_pos_as_xyz
'x, y, z'
'-x+1/2, y+1/2, -z+1/2'
'-x, -y, -z'
'x-1/2, -y-1/2, z-1/2'

loop_
_atom_site_type_symbol
_atom_site_label
_atom_site_fract_x
_atom_site_fract_y
_atom_site_fract_z
_atom_site_U_iso_or_equiv
_atom_site_adp_type
_atom_site_calc_flag
_atom_site_refinement_flags
_atom_site_occupancy
_atom_site_symmetry_multiplicity
_atom_site_disorder_assembly
_atom_site_disorder_group
C C1 1.07118(17) 0.68920(14) 0.12439(9) 0.0475(4) Uani d . 1 1 . .
H H1 1.1292 0.6243 0.1379 0.057 Uiso calc R 1 1 . .
C C2 0.99532(18) 0.71301(15) 0.18699(9) 0.0553(5) Uani d . 1 1 . .
H H2 1.0598 0.7203 0.2323 0.066 Uiso calc R 1 1 . .
C C3 0.9088(2) 0.81806(16) 0.17738(11) 0.0676(6) Uani d . 1 1 . .
H H3A 0.8763 0.8312 0.2219 0.081 Uiso calc R 1 1 . .
H H3B 0.9629 0.8821 0.1698 0.081 Uiso calc R 1 1 . .
C C4 0.7921(2) 0.81182(16) 0.11504(11) 0.0659(6) Uani d . 1 1 . .
H H4 0.8258 0.8178 0.0698 0.079 Uiso calc R 1 1 . .
C C5 0.72060(18) 0.70069(16) 0.11430(10) 0.0585(5) Uani d . 1 1 . .
H H5A 0.6605 0.6933 0.0681 0.070 Uiso calc R 1 1 . .
H H5B 0.6678 0.7023 0.1519 0.070 Uiso calc R 1 1 . .
C C6 0.80887(17) 0.59660(14) 0.12573(8) 0.0489(4) Uani d . 1 1 . .
H H6 0.7547 0.5311 0.1324 0.059 Uiso calc R 1 1 . .
C C7 0.88565(16) 0.57076(14) 0.06386(8) 0.0454(4) Uani d . 1 1 . .
H H7 0.9362 0.5012 0.0759 0.054 Uiso calc R 1 1 . .
C C8 0.90968(17) 0.61391(15) 0.19325(9) 0.0522(5) Uani d . 1 1 . .
C C9 1.15495(18) 0.78883(15) 0.11170(10) 0.0522(5) Uani d . 1 1 . .
C C10 1.1188(2) 0.86086(16) 0.05364(11) 0.0643(5) Uani d . 1 1 . .
H H10 1.0419 0.8464 0.0202 0.077 Uiso calc R 1 1 . .
C C11 1.1939(3) 0.95391(18) 0.04389(15) 0.0868(7) Uani d . 1 1 . .
H H11 1.1680 1.0011 0.0042 0.104 Uiso calc R 1 1 . .
C C12 1.3066(3) 0.9759(2) 0.09300(18) 0.0975(8) Uani d . 1 1 . .
H H12 1.3576 1.0384 0.0866 0.117 Uiso calc R 1 1 . .
C C13 1.3453(2) 0.9065(2) 0.15186(15) 0.0861(7) Uani d . 1 1 . .
H H13 1.4219 0.9224 0.1852 0.103 Uiso calc R 1 1 . .
C C14 1.27035(19) 0.81263(17) 0.16149(11) 0.0629(5) Uani d . 1 1 . .
C C15 0.79067(17) 0.55378(15) -0.00749(9) 0.0495(5) Uani d . 1 1 . .
C C16 0.71335(18) 0.45680(16) -0.01864(10) 0.0569(5) Uani d . 1 1 . .
C C17 0.6211(2) 0.4422(2) -0.08214(12) 0.0741(6) Uani d . 1 1 . .
H H17 0.5700 0.3773 -0.0892 0.089 Uiso calc R 1 1 . .
C C18 0.6060(2) 0.5244(3) -0.13440(12) 0.0885(8) Uani d . 1 1 . .
H H18 0.5439 0.5150 -0.1768 0.106 Uiso calc R 1 1 . .
C C19 0.6809(2) 0.6193(2) -0.12479(11) 0.0871(7) Uani d . 1 1 . .
H H19 0.6707 0.6743 -0.1607 0.105 Uiso calc R 1 1 . .
C C20 0.7721(2) 0.63362(18) -0.06142(10) 0.0671(6) Uani d . 1 1 . .
H H20 0.8223 0.6991 -0.0551 0.080 Uiso calc R 1 1 . .
C C21 0.6966(3) 0.9105(2) 0.11769(15) 0.1095(9) Uani d . 1 1 . .
H H21A 0.6663 0.9092 0.1630 0.164 Uiso calc R 1 1 . .
H H21B 0.6225 0.9037 0.0785 0.164 Uiso calc R 1 1 . .
H H21C 0.7414 0.9803 0.1133 0.164 Uiso calc R 1 1 . .
C C22 1.4219(2) 0.7531(3) 0.26893(13) 0.1002(9) Uani d . 1 1 . .
H H22A 1.4220 0.8246 0.2938 0.120 Uiso calc R 1 1 . .
H H22B 1.4965 0.7517 0.2442 0.120 Uiso calc R 1 1 . .
C C23 1.4315(3) 0.6584(3) 0.32186(15) 0.1209(11) Uani d . 1 1 . .
H H23A 1.3550 0.6583 0.3441 0.181 Uiso calc R 1 1 . .
H H23B 1.5093 0.6676 0.3585 0.181 Uiso calc R 1 1 . .
H H23C 1.4365 0.5883 0.2970 0.181 Uiso calc R 1 1 . .
C C24 0.6380(2) 0.29441(18) 0.03834(13) 0.0819(7) Uani d . 1 1 . .
H H24A 0.6386 0.2398 0.0000 0.098 Uiso calc R 1 1 . .
H H24B 0.5510 0.3284 0.0315 0.098 Uiso calc R 1 1 . .
C C25 0.6690(3) 0.2388(2) 0.10965(16) 0.1147(10) Uani d . 1 1 . .
H H25A 0.7545 0.2041 0.1155 0.172 Uiso calc R 1 1 . .
H H25B 0.6037 0.1823 0.1127 0.172 Uiso calc R 1 1 . .
H H25C 0.6691 0.2936 0.1472 0.172 Uiso calc R 1 1 . .
H H1N 1.0230(17) 0.6437(14) 0.0263(9) 0.054(6) Uiso d . 1 1 . .
N N1 0.97762(14) 0.66179(12) 0.05778(8) 0.0461(4) Uani d . 1 1 . .
O O1 0.92001(15) 0.55398(12) 0.24612(7) 0.0837(5) Uani d . 1 1 . .
O O2 1.30161(13) 0.73934(13) 0.21804(7) 0.0743(4) Uani d . 1 1 . .
O O3 0.73609(13) 0.37931(11) 0.03597(7) 0.0719(4) Uani d . 1 1 . .

loop_
_atom_site_aniso_label
_atom_site_aniso_U_11
_atom_site_aniso_U_22
_atom_site_aniso_U_33
_atom_site_aniso_U_12
_atom_site_aniso_U_13
_atom_site_aniso_U_23
C1 0.0384(11) 0.0552(10) 0.0466(10) -0.0026(8) 0.0018(8) -0.0035(8)
C2 0.0484(12) 0.0740(12) 0.0406(9) -0.0126(10) 0.0011(8) -0.0080(9)
C3 0.0705(15) 0.0652(13) 0.0748(13) -0.0188(11) 0.0337(12) -0.0210(10)
C4 0.0688(14) 0.0615(12) 0.0749(13) 0.0125(11) 0.0328(12) 0.0059(10)
C5 0.0434(12) 0.0802(13) 0.0527(11) 0.0004(10) 0.0108(9) -0.0027(9)
C6 0.0473(11) 0.0536(10) 0.0453(10) -0.0099(9) 0.0079(8) 0.0020(8)
C7 0.0407(11) 0.0469(9) 0.0463(9) -0.0020(8) 0.0023(8) -0.0020(7)
C8 0.0509(12) 0.0644(11) 0.0411(10) 0.0019(9) 0.0079(8) 0.0055(9)
C9 0.0403(11) 0.0596(11) 0.0575(11) -0.0062(9) 0.0114(9) -0.0097(9)
C10 0.0566(13) 0.0667(12) 0.0722(13) -0.0074(11) 0.0190(10) 0.0011(10)
C11 0.0885(19) 0.0707(15) 0.1100(19) -0.0106(14) 0.0411(16) 0.0105(13)
C12 0.085(2) 0.0778(17) 0.141(2) -0.0335(15) 0.0503(18) -0.0152(17)
C13 0.0608(15) 0.0964(18) 0.1040(19) -0.0290(14) 0.0232(13) -0.0319(15)
C14 0.0456(13) 0.0740(13) 0.0710(13) -0.0138(11) 0.0159(11) -0.0201(11)
C15 0.0416(11) 0.0620(11) 0.0441(10) -0.0024(9) 0.0057(8) -0.0078(9)
C16 0.0497(12) 0.0677(12) 0.0534(11) -0.0044(10) 0.0100(9) -0.0124(10)
C17 0.0576(14) 0.0973(16) 0.0650(13) -0.0179(12) 0.0051(11) -0.0303(13)
C18 0.0680(17) 0.140(2) 0.0504(13) -0.0093(16) -0.0059(11) -0.0146(15)
C19 0.0799(17) 0.123(2) 0.0516(12) -0.0099(16) -0.0059(12) 0.0122(13)
C20 0.0629(14) 0.0857(14) 0.0490(11) -0.0103(11) 0.0014(10) 0.0052(10)
C21 0.119(2) 0.0863(17) 0.140(2) 0.0412(16) 0.0676(19) 0.0127(16)
C22 0.0462(15) 0.170(3) 0.0793(16) -0.0167(16) -0.0019(13) -0.0290(18)
C23 0.088(2) 0.179(3) 0.0807(18) 0.021(2) -0.0231(15) -0.0037(19)
C24 0.0777(16) 0.0658(13) 0.1047(18) -0.0212(12) 0.0236(14) -0.0183(13)
C25 0.122(2) 0.0769(17) 0.147(3) -0.0075(16) 0.029(2) 0.0255(17)
N1 0.0390(9) 0.0585(9) 0.0413(8) -0.0041(7) 0.0088(7) -0.0067(7)
O1 0.0861(11) 0.1035(11) 0.0580(8) -0.0004(9) 0.0049(7) 0.0331(8)
O2 0.0478(9) 0.0991(11) 0.0686(9) -0.0109(8) -0.0083(7) -0.0111(8)
O3 0.0709(10) 0.0583(8) 0.0812(9) -0.0193(7) 0.0010(8) -0.0064(7)

loop_
_atom_type_symbol
_atom_type_description
_atom_type_scat_dispersion_real
_atom_type_scat_dispersion_imag
_atom_type_scat_source
C C 0.0033 0.0016 'International Tables Vol C Tables 4.2.6.8 and 6.1.1.4'
H H 0.0000 0.0000 'International Tables Vol C Tables 4.2.6.8 and 6.1.1.4'
N N 0.0061 0.0033 'International Tables Vol C Tables 4.2.6.8 and 6.1.1.4'
O O 0.0106 0.0060 'International Tables Vol C Tables 4.2.6.8 and 6.1.1.4'

loop_
_geom_angle_atom_site_label_1
_geom_angle_atom_site_label_2
_geom_angle_atom_site_label_3
_geom_angle_site_symmetry_1
_geom_angle_site_symmetry_3
_geom_angle
_geom_angle_publ_flag
N1 C1 C9 . . 110.10(14) ?
N1 C1 C2 . . 109.96(14) ?
C9 C1 C2 . . 111.15(14) ?
N1 C1 H1 . . 108.5 ?
C9 C1 H1 . . 108.5 ?
C2 C1 H1 . . 108.5 ?
C8 C2 C3 . . 108.30(15) ?
C8 C2 C1 . . 107.82(14) ?
C3 C2 C1 . . 115.19(15) ?
C8 C2 H2 . . 108.5 ?
C3 C2 H2 . . 108.5 ?
C1 C2 H2 . . 108.5 ?
C4 C3 C2 . . 114.42(15) ?
C4 C3 H3A . . 108.7 ?
C2 C3 H3A . . 108.7 ?
C4 C3 H3B . . 108.7 ?
C2 C3 H3B . . 108.7 ?
H3A C3 H3B . . 107.6 ?
C5 C4 C3 . . 111.43(15) ?
C5 C4 C21 . . 110.60(18) ?
C3 C4 C21 . . 110.98(18) ?
C5 C4 H4 . . 107.9 ?
C3 C4 H4 . . 107.9 ?
C21 C4 H4 . . 107.9 ?
C4 C5 C6 . . 115.42(15) ?
C4 C5 H5A . . 108.4 ?
C6 C5 H5A . . 108.4 ?
C4 C5 H5B . . 108.4 ?
C6 C5 H5B . . 108.4 ?
H5A C5 H5B . . 107.5 ?
C8 C6 C5 . . 107.99(14) ?
C8 C6 C7 . . 106.87(14) ?
C5 C6 C7 . . 115.41(14) ?
C8 C6 H6 . . 108.8 ?
C5 C6 H6 . . 108.8 ?
C7 C6 H6 . . 108.8 ?
N1 C7 C15 . . 110.55(13) ?
N1 C7 C6 . . 110.04(13) ?
C15 C7 C6 . . 110.56(13) ?
N1 C7 H7 . . 108.5 ?
C15 C7 H7 . . 108.5 ?
C6 C7 H7 . . 108.5 ?
O1 C8 C2 . . 124.61(16) ?
O1 C8 C6 . . 123.69(17) ?
C2 C8 C6 . . 111.70(14) ?
C10 C9 C14 . . 118.18(18) ?
C10 C9 C1 . . 122.21(16) ?
C14 C9 C1 . . 119.57(17) ?
C9 C10 C11 . . 121.7(2) ?
C9 C10 H10 . . 119.1 ?
C11 C10 H10 . . 119.1 ?
C12 C11 C10 . . 119.4(2) ?
C12 C11 H11 . . 120.3 ?
C10 C11 H11 . . 120.3 ?
C11 C12 C13 . . 120.6(2) ?
C11 C12 H12 . . 119.7 ?
C13 C12 H12 . . 119.7 ?
C12 C13 C14 . . 120.1(2) ?
C12 C13 H13 . . 119.9 ?
C14 C13 H13 . . 119.9 ?
O2 C14 C13 . . 123.9(2) ?
O2 C14 C9 . . 116.01(17) ?
C13 C14 C9 . . 120.1(2) ?
C20 C15 C16 . . 117.59(16) ?
C20 C15 C7 . . 122.44(16) ?
C16 C15 C7 . . 119.90(15) ?
O3 C16 C17 . . 123.62(18) ?
O3 C16 C15 . . 115.60(15) ?
C17 C16 C15 . . 120.78(19) ?
C18 C17 C16 . . 119.5(2) ?
C18 C17 H17 . . 120.2 ?
C16 C17 H17 . . 120.2 ?
C19 C18 C17 . . 120.7(2) ?
C19 C18 H18 . . 119.7 ?
C17 C18 H18 . . 119.7 ?
C18 C19 C20 . . 119.6(2) ?
C18 C19 H19 . . 120.2 ?
C20 C19 H19 . . 120.2 ?
C15 C20 C19 . . 121.9(2) ?
C15 C20 H20 . . 119.1 ?
C19 C20 H20 . . 119.1 ?
C4 C21 H21A . . 109.5 ?
C4 C21 H21B . . 109.5 ?
H21A C21 H21B . . 109.5 ?
C4 C21 H21C . . 109.5 ?
H21A C21 H21C . . 109.5 ?
H21B C21 H21C . . 109.5 ?
O2 C22 C23 . . 107.5(2) ?
O2 C22 H22A . . 110.2 ?
C23 C22 H22A . . 110.2 ?
O2 C22 H22B . . 110.2 ?
C23 C22 H22B . . 110.2 ?
H22A C22 H22B . . 108.5 ?
C22 C23 H23A . . 109.5 ?
C22 C23 H23B . . 109.5 ?
H23A C23 H23B . . 109.5 ?
C22 C23 H23C . . 109.5 ?
H23A C23 H23C . . 109.5 ?
H23B C23 H23C . . 109.5 ?
O3 C24 C25 . . 108.05(19) ?
O3 C24 H24A . . 110.1 ?
C25 C24 H24A . . 110.1 ?
O3 C24 H24B . . 110.1 ?
C25 C24 H24B . . 110.1 ?
H24A C24 H24B . . 108.4 ?
C24 C25 H25A . . 109.5 ?
C24 C25 H25B . . 109.5 ?
H25A C25 H25B . . 109.5 ?
C24 C25 H25C . . 109.5 ?
H25A C25 H25C . . 109.5 ?
H25B C25 H25C . . 109.5 ?
C7 N1 C1 . . 115.58(13) ?
C7 N1 H1N . . 108.7(12) ?
C1 N1 H1N . . 106.8(12) ?
C14 O2 C22 . . 119.78(18) ?
C16 O3 C24 . . 118.36(16) ?

loop_
_geom_bond_atom_site_label_1
_geom_bond_atom_site_label_2
_geom_bond_site_symmetry_2
_geom_bond_distance
_geom_bond_publ_flag
C1 N1 . 1.465(2) ?
C1 C9 . 1.511(2) ?
C1 C2 . 1.556(2) ?
C1 H1 . 0.9800 ?
C2 C8 . 1.490(2) ?
C2 C3 . 1.525(3) ?
C2 H2 . 0.9800 ?
C3 C4 . 1.515(3) ?
C3 H3A . 0.9700 ?
C3 H3B . 0.9700 ?
C4 C5 . 1.511(3) ?
C4 C21 . 1.539(3) ?
C4 H4 . 0.9800 ?
C5 C6 . 1.527(2) ?
C5 H5A . 0.9700 ?
C5 H5B . 0.9700 ?
C6 C8 . 1.495(2) ?
C6 C7 . 1.555(2) ?
C6 H6 . 0.9800 ?
C7 N1 . 1.457(2) ?
C7 C15 . 1.517(2) ?
C7 H7 . 0.9800 ?
C8 O1 . 1.2101(19) ?
C9 C10 . 1.381(3) ?
C9 C14 . 1.397(3) ?
C10 C11 . 1.382(3) ?
C10 H10 . 0.9300 ?
C11 C12 . 1.366(3) ?
C11 H11 . 0.9300 ?
C12 C13 . 1.377(3) ?
C12 H12 . 0.9300 ?
C13 C14 . 1.388(3) ?
C13 H13 . 0.9300 ?
C14 O2 . 1.364(2) ?
C15 C20 . 1.375(2) ?
C15 C16 . 1.395(2) ?
C16 O3 . 1.365(2) ?
C16 C17 . 1.389(3) ?
C17 C18 . 1.372(3) ?
C17 H17 . 0.9300 ?
C18 C19 . 1.360(3) ?
C18 H18 . 0.9300 ?
C19 C20 . 1.381(3) ?
C19 H19 . 0.9300 ?
C20 H20 . 0.9300 ?
C21 H21A . 0.9600 ?
C21 H21B . 0.9600 ?
C21 H21C . 0.9600 ?
C22 O2 . 1.426(2) ?
C22 C23 . 1.493(4) ?
C22 H22A . 0.9700 ?
C22 H22B . 0.9700 ?
C23 H23A . 0.9600 ?
C23 H23B . 0.9600 ?
C23 H23C . 0.9600 ?
C24 O3 . 1.436(2) ?
C24 C25 . 1.474(3) ?
C24 H24A . 0.9700 ?
C24 H24B . 0.9700 ?
C25 H25A . 0.9600 ?
C25 H25B . 0.9600 ?
C25 H25C . 0.9600 ?
N1 H1N . 0.848(18) ?

loop_
_geom_torsion_atom_site_label_1
_geom_torsion_atom_site_label_2
_geom_torsion_atom_site_label_3
_geom_torsion_atom_site_label_4
_geom_torsion_site_symmetry_1
_geom_torsion_site_symmetry_2
_geom_torsion_site_symmetry_3
_geom_torsion_site_symmetry_4
_geom_torsion
_geom_torsion_publ_flag
N1 C1 C2 C8 . . . . 54.66(18) ?
C9 C1 C2 C8 . . . . 176.83(14) ?
N1 C1 C2 C3 . . . . -66.38(19) ?
C9 C1 C2 C3 . . . . 55.80(19) ?
C8 C2 C3 C4 . . . . -54.3(2) ?
C1 C2 C3 C4 . . . . 66.4(2) ?
C2 C3 C4 C5 . . . . 45.8(2) ?
C2 C3 C4 C21 . . . . 169.49(17) ?
C3 C4 C5 C6 . . . . -45.3(2) ?
C21 C4 C5 C6 . . . . -169.20(17) ?
C4 C5 C6 C8 . . . . 52.7(2) ?
C4 C5 C6 C7 . . . . -66.8(2) ?
C8 C6 C7 N1 . . . . -56.66(17) ?
C5 C6 C7 N1 . . . . 63.43(17) ?
C8 C6 C7 C15 . . . . -179.07(14) ?
C5 C6 C7 C15 . . . . -58.98(18) ?
C3 C2 C8 O1 . . . . -117.4(2) ?
C1 C2 C8 O1 . . . . 117.36(19) ?
C3 C2 C8 C6 . . . . 62.90(18) ?
C1 C2 C8 C6 . . . . -62.34(18) ?
C5 C6 C8 O1 . . . . 118.6(2) ?
C7 C6 C8 O1 . . . . -116.67(19) ?
C5 C6 C8 C2 . . . . -61.71(19) ?
C7 C6 C8 C2 . . . . 63.03(18) ?
N1 C1 C9 C10 . . . . 18.0(2) ?
C2 C1 C9 C10 . . . . -104.10(19) ?
N1 C1 C9 C14 . . . . -164.69(16) ?
C2 C1 C9 C14 . . . . 73.2(2) ?
C14 C9 C10 C11 . . . . 0.4(3) ?
C1 C9 C10 C11 . . . . 177.78(18) ?
C9 C10 C11 C12 . . . . -0.3(3) ?
C10 C11 C12 C13 . . . . -0.1(4) ?
C11 C12 C13 C14 . . . . 0.5(4) ?
C12 C13 C14 O2 . . . . 179.8(2) ?
C12 C13 C14 C9 . . . . -0.4(3) ?
C10 C9 C14 O2 . . . . 179.74(17) ?
C1 C9 C14 O2 . . . . 2.3(2) ?
C10 C9 C14 C13 . . . . -0.1(3) ?
C1 C9 C14 C13 . . . . -177.49(17) ?
N1 C7 C15 C20 . . . . -17.0(2) ?
C6 C7 C15 C20 . . . . 105.11(19) ?
N1 C7 C15 C16 . . . . 166.35(16) ?
C6 C7 C15 C16 . . . . -71.5(2) ?
C20 C15 C16 O3 . . . . 179.34(17) ?
C7 C15 C16 O3 . . . . -3.9(2) ?
C20 C15 C16 C17 . . . . 0.0(3) ?
C7 C15 C16 C17 . . . . 176.80(16) ?
O3 C16 C17 C18 . . . . -179.4(2) ?
C15 C16 C17 C18 . . . . -0.1(3) ?
C16 C17 C18 C19 . . . . 0.4(4) ?
C17 C18 C19 C20 . . . . -0.7(4) ?
C16 C15 C20 C19 . . . . -0.2(3) ?
C7 C15 C20 C19 . . . . -176.98(18) ?
C18 C19 C20 C15 . . . . 0.6(3) ?
C15 C7 N1 C1 . . . . 177.62(14) ?
C6 C7 N1 C1 . . . . 55.21(18) ?
C9 C1 N1 C7 . . . . -176.73(14) ?
C2 C1 N1 C7 . . . . -53.93(19) ?
C13 C14 O2 C22 . . . . -4.1(3) ?
C9 C14 O2 C22 . . . . 176.08(18) ?
C23 C22 O2 C14 . . . . -177.42(19) ?
C17 C16 O3 C24 . . . . -18.1(3) ?
C15 C16 O3 C24 . . . . 162.60(17) ?
C25 C24 O3 C16 . . . . -167.01(19) ?
